data_7003512
loop_
_publ_author_name
'Coombs, Natalie D.'
'Stasch, Andreas'
'Cowley, Andrew'
'Thompson, Amber L.'
'Aldridge, Simon'

_publ_section_title
;
 Bulky aryl functionalized carbazolyl ligands: amido alternatives to
 the 2,6-diarylphenyl ligand class?
;
_journal_issue 3
_journal_name_full 'Dalton Transactions'
_journal_page_first 332
_journal_paper_doi 10.1039/b716674e
_journal_year 2008
_chemical_formula_sum 'C33.5 H36.25 N'
_chemical_formula_weight 452.89
_chemical_name_systematic
;
?
;
_space_group_IT_number 2
_symmetry_cell_setting triclinic
_symmetry_space_group_name_Hall '-P 1'
_symmetry_space_group_name_H-M 'P -1'
_atom_sites_solution_hydrogens geom
_atom_sites_solution_primary direct
_atom_sites_solution_secondary difmap
_audit_creation_method SHELXL-97
_cell_angle_alpha 78.42(3)
_cell_angle_beta 81.45(3)
_cell_angle_gamma 86.56(3)
_cell_formula_units_Z 4
_cell_length_a 7.9393(16)
_cell_length_b 13.589(3)
_cell_length_c 25.682(5)
_cell_measurement_temperature 150(2)
_cell_volume 2682.9(10)
_computing_structure_refinement 'SHELXL-97 (Sheldrick, 1997)'
_computing_structure_solution 'SHELXS-97 (Sheldrick, 1990)'
_diffrn_ambient_temperature 150(2)
_diffrn_measured_fraction_theta_full 0.960
_diffrn_measured_fraction_theta_max 0.960
_diffrn_measurement_device_type 'Nonius Kappa CCD'
_diffrn_radiation_monochromator graphite
_diffrn_radiation_source 'fine-focus sealed tube'
_diffrn_radiation_type MoK\a
_diffrn_radiation_wavelength 0.71073
_diffrn_reflns_av_R_equivalents 0.0416
_diffrn_reflns_av_sigmaI/netI 0.0801
_diffrn_reflns_limit_h_max 9
_diffrn_reflns_limit_h_min -9
_diffrn_reflns_limit_k_max 16
_diffrn_reflns_limit_k_min -15
_diffrn_reflns_limit_l_max 30
_diffrn_reflns_limit_l_min -30
_diffrn_reflns_number 14902
_diffrn_reflns_theta_full 25.00
_diffrn_reflns_theta_max 25.00
_diffrn_reflns_theta_min 2.97
_exptl_absorpt_coefficient_mu 0.064
_exptl_absorpt_correction_T_max 0.998
_exptl_absorpt_correction_T_min 0.665
_exptl_absorpt_correction_type multi-scan
_exptl_absorpt_process_details 'Sortav (Blessing, 1995)'
_exptl_crystal_colour colourless
_exptl_crystal_density_diffrn 1.121
_exptl_crystal_density_method 'not measured'
_exptl_crystal_description block
_exptl_crystal_F_000 977
_exptl_crystal_size_max 0.30
_exptl_crystal_size_mid 0.15
_exptl_crystal_size_min 0.10
_refine_diff_density_max 1.451
_refine_diff_density_min -0.309
_refine_diff_density_rms 0.055
_refine_ls_extinction_method none
_refine_ls_goodness_of_fit_ref 1.018
_refine_ls_hydrogen_treatment constr
_refine_ls_matrix_type full
_refine_ls_number_parameters 636
_refine_ls_number_reflns 9075
_refine_ls_number_restraints 4
_refine_ls_restrained_S_all 1.027
_refine_ls_R_factor_all 0.1178
_refine_ls_R_factor_gt 0.0874
_refine_ls_shift/su_max 0.001
_refine_ls_shift/su_mean 0.000
_refine_ls_structure_factor_coef Fsqd
_refine_ls_weighting_details 'calc w=1/[\s^2^(Fo^2^)+(0.1024P)^2^+3.3709P] where P=(Fo^2^+2Fc^2^)/3'
_refine_ls_weighting_scheme calc
_refine_ls_wR_factor_gt 0.2172
_refine_ls_wR_factor_ref 0.2372
_reflns_number_gt 6589
_reflns_number_total 9075
_reflns_threshold_expression >2sigma(I)
_cod_data_source_file b716674e.txt
_cod_data_source_block asSA13
_cod_depositor_comments
;
The following automatic conversions were performed:
'_exptl_absorpt_correction_type' value 'multi scan' changed to
'multi-scan' according to
'/home/saulius/struct/CIF-dictionaries/cif_core.dic' dictionary named
'cif_core.dic' version 2.4.1 from 2010-06-29.

Automatic conversion script
Id: cif_fix_enum 1527 2010-12-29 10:47:43Z saulius 
;
_cod_original_cell_volume 2683.0(9)
_cod_original_sg_symbol_H-M P-1
_cod_original_formula_sum 'C33.50 H36.25 N'
_cod_database_code 7003512

loop_
_symmetry_equiv_pos_as_xyz
'x, y, z'
'-x, -y, -z'

loop_
_atom_site_label
_atom_site_type_symbol
_atom_site_fract_x
_atom_site_fract_y
_atom_site_fract_z
_atom_site_U_iso_or_equiv
_atom_site_adp_type
_atom_site_occupancy
_atom_site_symmetry_multiplicity
_atom_site_calc_flag
_atom_site_refinement_flags
_atom_site_disorder_assembly
_atom_site_disorder_group
N1 N 0.3379(3) 0.2513(2) 0.87576(10) 0.0353(6) Uani 1 1 d . . .
H1 H 0.2815 0.1952 0.8852 0.042 Uiso 1 1 calc R . .
C1 C 0.3156(4) 0.3316(2) 0.90230(13) 0.0333(7) Uani 1 1 d . . .
N2 N 0.0011(3) 0.67569(19) 0.64894(10) 0.0343(6) Uani 1 1 d . . .
H2 H -0.0516 0.7188 0.6259 0.041 Uiso 1 1 calc R . .
C2 C 0.2033(4) 0.3410(2) 0.94858(13) 0.0355(8) Uani 1 1 d . . .
C3 C 0.2129(4) 0.4287(2) 0.96760(14) 0.0388(8) Uani 1 1 d . . .
H3 H 0.1400 0.4374 0.9993 0.047 Uiso 1 1 calc R . .
C4 C 0.3255(4) 0.5055(2) 0.94220(14) 0.0388(8) Uani 1 1 d . . .
C5 C 0.4309(4) 0.4947(2) 0.89566(14) 0.0381(8) Uani 1 1 d . . .
H5 H 0.5054 0.5468 0.8777 0.046 Uiso 1 1 calc R . .
C6 C 0.4282(4) 0.4077(2) 0.87513(13) 0.0341(7) Uani 1 1 d . . .
C7 C 0.5215(4) 0.3709(2) 0.82945(13) 0.0330(7) Uani 1 1 d . . .
C8 C 0.6492(4) 0.4099(2) 0.78797(13) 0.0357(8) Uani 1 1 d . . .
H8 H 0.6898 0.4752 0.7857 0.043 Uiso 1 1 calc R . .
C9 C 0.7162(4) 0.3527(2) 0.75022(13) 0.0368(8) Uani 1 1 d . . .
C10 C 0.6557(4) 0.2565(2) 0.75456(13) 0.0349(8) Uani 1 1 d . . .
H10 H 0.7036 0.2183 0.7285 0.042 Uiso 1 1 calc R . .
C11 C 0.5290(4) 0.2132(2) 0.79495(12) 0.0322(7) Uani 1 1 d . . .
C12 C 0.4637(4) 0.2739(2) 0.83200(12) 0.0319(7) Uani 1 1 d . . .
C13 C 0.3276(5) 0.5996(3) 0.96571(16) 0.0523(10) Uani 1 1 d . . .
H13A H 0.4098 0.6462 0.9427 0.078 Uiso 1 1 calc R . .
H13B H 0.3606 0.5812 1.0018 0.078 Uiso 1 1 calc R . .
H13C H 0.2138 0.6320 0.9678 0.078 Uiso 1 1 calc R . .
C14 C 0.8537(5) 0.3929(3) 0.70511(15) 0.0482(9) Uani 1 1 d . . .
H14A H 0.8480 0.4665 0.6982 0.072 Uiso 1 1 calc R . .
H14B H 0.8370 0.3694 0.6726 0.072 Uiso 1 1 calc R . .
H14C H 0.9655 0.3688 0.7152 0.072 Uiso 1 1 calc R . .
C15 C 0.0838(4) 0.2582(2) 0.97505(13) 0.0363(8) Uani 1 1 d . . .
C16 C -0.0598(4) 0.2442(3) 0.95173(14) 0.0400(8) Uani 1 1 d . . .
C17 C -0.1684(5) 0.1655(3) 0.97703(15) 0.0443(9) Uani 1 1 d . . .
H17 H -0.2652 0.1553 0.9612 0.053 Uiso 1 1 calc R . .
C18 C -0.1380(5) 0.1020(3) 1.02462(15) 0.0453(9) Uani 1 1 d . . .
C19 C 0.0055(5) 0.1179(3) 1.04639(14) 0.0477(9) Uani 1 1 d . . .
H19 H 0.0274 0.0755 1.0790 0.057 Uiso 1 1 calc R . .
C20 C 0.1183(5) 0.1934(3) 1.02235(14) 0.0424(8) Uani 1 1 d . . .
C21 C -0.1025(5) 0.3111(3) 0.90060(16) 0.0528(10) Uani 1 1 d . . .
H21A H 0.0011 0.3222 0.8744 0.079 Uiso 1 1 calc R . .
H21B H -0.1496 0.3758 0.9084 0.079 Uiso 1 1 calc R . .
H21C H -0.1866 0.2788 0.8858 0.079 Uiso 1 1 calc R . .
C22 C -0.2524(6) 0.0161(3) 1.05077(17) 0.0620(12) Uani 1 1 d . . .
H22A H -0.2871 0.0191 1.0887 0.093 Uiso 1 1 calc R . .
H22B H -0.1908 -0.0477 1.0480 0.093 Uiso 1 1 calc R . .
H22C H -0.3537 0.0211 1.0326 0.093 Uiso 1 1 calc R . .
C23 C 0.2780(5) 0.2031(3) 1.04610(16) 0.0558(10) Uani 1 1 d . . .
H23A H 0.3753 0.2133 1.0174 0.084 Uiso 1 1 calc R . .
H23B H 0.2982 0.1417 1.0721 0.084 Uiso 1 1 calc R . .
H23C H 0.2643 0.2607 1.0642 0.084 Uiso 1 1 calc R . .
C24 C 0.4677(4) 0.1100(2) 0.80033(12) 0.0320(7) Uani 1 1 d . . .
C25 C 0.3062(5) 0.0950(2) 0.78759(14) 0.0407(8) Uani 1 1 d . . .
C26 C 0.2527(5) -0.0030(3) 0.79459(15) 0.0491(10) Uani 1 1 d . . .
H26 H 0.1429 -0.0131 0.7865 0.059 Uiso 1 1 calc R . .
C27 C 0.3524(5) -0.0866(3) 0.81289(14) 0.0463(9) Uani 1 1 d . . .
C28 C 0.5104(5) -0.0694(3) 0.82488(13) 0.0420(9) Uani 1 1 d . . .
H28 H 0.5809 -0.1256 0.8374 0.050 Uiso 1 1 calc R . .
C29 C 0.5708(4) 0.0267(2) 0.81939(13) 0.0372(8) Uani 1 1 d . . .
C30 C 0.1940(5) 0.1825(3) 0.76568(18) 0.0547(10) Uani 1 1 d . . .
H30A H 0.1022 0.1579 0.7505 0.082 Uiso 1 1 calc R . .
H30B H 0.2621 0.2294 0.7376 0.082 Uiso 1 1 calc R . .
H30C H 0.1448 0.2171 0.7947 0.082 Uiso 1 1 calc R . .
C31 C 0.2891(7) -0.1919(3) 0.8212(2) 0.0719(14) Uani 1 1 d . . .
H31A H 0.2279 -0.2106 0.8577 0.108 Uiso 1 1 calc R . .
H31B H 0.3862 -0.2388 0.8163 0.108 Uiso 1 1 calc R . .
H31C H 0.2120 -0.1946 0.7951 0.108 Uiso 1 1 calc R . .
C32 C 0.7434(5) 0.0415(3) 0.8352(2) 0.0636(12) Uani 1 1 d . . .
H32A H 0.8118 0.0845 0.8053 0.095 Uiso 1 1 calc R . .
H32B H 0.8026 -0.0239 0.8438 0.095 Uiso 1 1 calc R . .
H32C H 0.7272 0.0733 0.8667 0.095 Uiso 1 1 calc R . .
C33 C -0.0258(4) 0.6676(2) 0.70443(12) 0.0312(7) Uani 1 1 d . . .
C34 C -0.1431(4) 0.7211(2) 0.73466(13) 0.0330(7) Uani 1 1 d . . .
C35 C -0.1454(4) 0.6951(2) 0.79038(13) 0.0370(8) Uani 1 1 d . . .
H35 H -0.2241 0.7296 0.8126 0.044 Uiso 1 1 calc R . .
C36 C -0.0364(4) 0.6201(2) 0.81495(13) 0.0361(8) Uani 1 1 d . . .
C37 C 0.0788(4) 0.5681(2) 0.78315(13) 0.0346(7) Uani 1 1 d . . .
H37 H 0.1532 0.5174 0.7992 0.041 Uiso 1 1 calc R . .
C38 C 0.0841(4) 0.5910(2) 0.72754(13) 0.0317(7) Uani 1 1 d . . .
C39 C 0.1798(4) 0.5501(2) 0.68343(13) 0.0311(7) Uani 1 1 d . . .
C40 C 0.3007(4) 0.4708(2) 0.68092(13) 0.0345(7) Uani 1 1 d . . .
H40 H 0.3392 0.4339 0.7127 0.041 Uiso 1 1 calc R . .
C41 C 0.3629(4) 0.4472(2) 0.63158(14) 0.0357(8) Uani 1 1 d . . .
C42 C 0.3062(4) 0.5041(2) 0.58503(13) 0.0358(8) Uani 1 1 d . . .
H42 H 0.3518 0.4875 0.5514 0.043 Uiso 1 1 calc R . .
C43 C 0.1867(4) 0.5834(2) 0.58555(13) 0.0337(7) Uani 1 1 d . . .
C44 C 0.1248(4) 0.6044(2) 0.63609(13) 0.0322(7) Uani 1 1 d . . .
C45 C -0.0458(5) 0.5976(3) 0.87541(13) 0.0452(9) Uani 1 1 d . . .
H45A H 0.0387 0.5446 0.8860 0.068 Uiso 1 1 calc R . .
H45B H -0.1601 0.5751 0.8917 0.068 Uiso 1 1 calc R . .
H45C H -0.0223 0.6585 0.8877 0.068 Uiso 1 1 calc R . .
C46 C 0.4888(5) 0.3603(3) 0.62646(15) 0.0446(9) Uani 1 1 d . . .
H46A H 0.5182 0.3294 0.6620 0.067 Uiso 1 1 calc R . .
H46B H 0.5921 0.3850 0.6027 0.067 Uiso 1 1 calc R . .
H46C H 0.4376 0.3103 0.6114 0.067 Uiso 1 1 calc R . .
C47 C -0.2592(4) 0.8016(2) 0.70953(13) 0.0345(8) Uani 1 1 d . . .
C48 C -0.4097(5) 0.7778(3) 0.69389(18) 0.0540(10) Uani 1 1 d . . .
C49 C -0.5160(5) 0.8552(3) 0.6714(2) 0.0676(13) Uani 1 1 d . . .
H49 H -0.6183 0.8383 0.6607 0.081 Uiso 1 1 calc R . .
C50 C -0.4788(5) 0.9541(3) 0.66417(16) 0.0524(10) Uani 1 1 d . . .
C51 C -0.3260(5) 0.9766(3) 0.67857(15) 0.0476(9) Uani 1 1 d . . .
H51 H -0.2966 1.0450 0.6732 0.057 Uiso 1 1 calc R . .
C52 C -0.2147(5) 0.9026(3) 0.70057(14) 0.0416(8) Uani 1 1 d . . .
C53 C -0.4592(6) 0.6687(3) 0.7015(3) 0.0908(19) Uani 1 1 d . . .
H53A H -0.4993 0.6431 0.7396 0.136 Uiso 1 1 calc R . .
H53B H -0.3598 0.6282 0.6897 0.136 Uiso 1 1 calc R . .
H53C H -0.5502 0.6645 0.6802 0.136 Uiso 1 1 calc R . .
C54 C -0.5972(6) 1.0371(4) 0.6410(2) 0.0780(15) Uani 1 1 d . . .
H54A H -0.5309 1.0874 0.6143 0.117 Uiso 1 1 calc R . .
H54B H -0.6574 1.0689 0.6698 0.117 Uiso 1 1 calc R . .
H54C H -0.6801 1.0090 0.6237 0.117 Uiso 1 1 calc R . .
C55 C -0.0518(7) 0.9297(3) 0.7155(2) 0.0808(16) Uani 1 1 d . . .
H55A H 0.0442 0.8994 0.6949 0.121 Uiso 1 1 calc R . .
H55B H -0.0496 0.9046 0.7539 0.121 Uiso 1 1 calc R . .
H55C H -0.0428 1.0029 0.7075 0.121 Uiso 1 1 calc R . .
C56 C 0.1258(4) 0.6400(2) 0.53526(13) 0.0358(8) Uani 1 1 d . . .
C57 C -0.0369(4) 0.6232(2) 0.52349(13) 0.0368(8) Uani 1 1 d . . .
C58 C -0.0854(5) 0.6746(3) 0.47510(14) 0.0422(8) Uani 1 1 d . . .
H58 H -0.1947 0.6636 0.4669 0.051 Uiso 1 1 calc R . .
C59 C 0.0204(5) 0.7412(3) 0.43847(13) 0.0417(9) Uani 1 1 d . . .
C60 C 0.1784(5) 0.7572(3) 0.45109(14) 0.0445(9) Uani 1 1 d . . .
H60 H 0.2516 0.8030 0.4264 0.053 Uiso 1 1 calc R . .
C61 C 0.2338(4) 0.7082(3) 0.49900(14) 0.0413(8) Uani 1 1 d . . .
C62 C -0.1570(5) 0.5507(3) 0.56117(14) 0.0449(9) Uani 1 1 d . . .
H62A H -0.2526 0.5399 0.5431 0.067 Uiso 1 1 calc R . .
H62B H -0.2001 0.5785 0.5931 0.067 Uiso 1 1 calc R . .
H62C H -0.0962 0.4865 0.5718 0.067 Uiso 1 1 calc R . .
C63 C -0.0374(6) 0.7958(3) 0.38625(15) 0.0563(11) Uani 1 1 d . . .
H63A H -0.1199 0.7552 0.3758 0.084 Uiso 1 1 calc R . .
H63B H 0.0613 0.8065 0.3581 0.084 Uiso 1 1 calc R . .
H63C H -0.0908 0.8608 0.3911 0.084 Uiso 1 1 calc R . .
C64 C 0.4067(5) 0.7300(3) 0.51129(17) 0.0583(11) Uani 1 1 d . . .
H64A H 0.4819 0.6702 0.5109 0.087 Uiso 1 1 calc R . .
H64B H 0.3943 0.7478 0.5468 0.087 Uiso 1 1 calc R . .
H64C H 0.4559 0.7860 0.4841 0.087 Uiso 1 1 calc R . .
C65 C -1.2891(13) 0.8579(7) 0.5522(4) 0.076(3) Uiso 0.50 1 d PD A 1
H65A H -1.3017 0.8088 0.5299 0.114 Uiso 0.50 1 calc PR A 1
H65B H -1.3982 0.8679 0.5743 0.114 Uiso 0.50 1 calc PR A 1
H65C H -1.2025 0.8329 0.5756 0.114 Uiso 0.50 1 calc PR A 1
C67 C -1.0419(18) 0.9836(12) 0.5213(6) 0.116(5) Uiso 0.50 1 d PD . 1
H67A H -1.0500 1.0352 0.5439 0.140 Uiso 0.50 1 calc PR . 1
H67B H -0.9796 0.9243 0.5394 0.140 Uiso 0.50 1 calc PR . 1
C66 C -1.239(2) 0.9500(13) 0.5189(8) 0.169(7) Uiso 0.50 1 d PD A 1
H66A H -1.3196 1.0036 0.5289 0.203 Uiso 0.50 1 calc PR A 1
H66B H -1.2479 0.9461 0.4814 0.203 Uiso 0.50 1 calc PR A 1
C68 C -1.1185(13) 0.9002(8) 0.5474(4) 0.075(3) Uiso 0.50 1 d PD . 2
H68A H -1.1133 0.8322 0.5387 0.090 Uiso 0.50 1 calc PR . 2
H68B H -1.2117 0.9054 0.5770 0.090 Uiso 0.50 1 calc PR . 2
C70 C -0.870(3) 1.0063(14) 0.5076(7) 0.149(6) Uiso 0.50 1 d PD . 2
H70A H -0.8178 0.9543 0.4877 0.179 Uiso 0.50 1 calc PR . 2
H70B H -0.7712 1.0324 0.5195 0.179 Uiso 0.50 1 calc PR . 2
C69 C -0.926(2) 0.9352(16) 0.5596(8) 0.202(9) Uiso 0.50 1 d PD B 2
H69A H -0.9390 0.9695 0.5906 0.242 Uiso 0.50 1 calc PR B 2
H69B H -0.8449 0.8770 0.5658 0.242 Uiso 0.50 1 calc PR B 2

loop_
_atom_site_aniso_label
_atom_site_aniso_U_11
_atom_site_aniso_U_22
_atom_site_aniso_U_33
_atom_site_aniso_U_23
_atom_site_aniso_U_13
_atom_site_aniso_U_12
N1 0.0423(16) 0.0278(14) 0.0355(15) -0.0096(12) 0.0017(12) -0.0053(12)
C1 0.0401(18) 0.0261(17) 0.0344(18) -0.0071(14) -0.0075(14) 0.0036(14)
N2 0.0404(16) 0.0288(14) 0.0330(15) -0.0062(11) -0.0058(12) 0.0073(12)
C2 0.0418(19) 0.0307(18) 0.0345(18) -0.0081(14) -0.0068(14) 0.0051(14)
C3 0.047(2) 0.0353(19) 0.0363(19) -0.0112(15) -0.0102(15) 0.0063(15)
C4 0.045(2) 0.0303(18) 0.045(2) -0.0136(15) -0.0137(16) 0.0068(15)
C5 0.044(2) 0.0260(17) 0.047(2) -0.0086(15) -0.0136(16) 0.0006(14)
C6 0.0387(18) 0.0254(17) 0.0389(18) -0.0048(14) -0.0099(14) -0.0006(14)
C7 0.0358(17) 0.0265(17) 0.0371(18) -0.0056(14) -0.0068(14) -0.0016(13)
C8 0.0410(19) 0.0247(17) 0.0413(19) -0.0033(14) -0.0091(15) -0.0021(14)
C9 0.0339(18) 0.0353(19) 0.0390(19) -0.0018(15) -0.0046(14) -0.0038(14)
C10 0.0378(18) 0.0324(18) 0.0338(18) -0.0082(14) -0.0010(14) -0.0003(14)
C11 0.0369(18) 0.0270(17) 0.0331(17) -0.0066(13) -0.0056(14) -0.0001(13)
C12 0.0347(17) 0.0294(17) 0.0309(17) -0.0052(13) -0.0031(13) -0.0004(13)
C13 0.063(3) 0.042(2) 0.060(2) -0.0256(19) -0.015(2) 0.0023(18)
C14 0.048(2) 0.045(2) 0.048(2) -0.0068(17) 0.0058(17) -0.0128(17)
C15 0.0426(19) 0.0301(18) 0.0355(18) -0.0104(14) -0.0006(15) 0.0054(14)
C16 0.044(2) 0.0371(19) 0.0385(19) -0.0122(15) -0.0003(15) 0.0042(15)
C17 0.043(2) 0.043(2) 0.047(2) -0.0170(17) 0.0025(16) -0.0031(16)
C18 0.052(2) 0.038(2) 0.044(2) -0.0135(17) 0.0092(17) -0.0041(16)
C19 0.065(3) 0.041(2) 0.0339(19) -0.0035(16) 0.0002(17) 0.0012(18)
C20 0.051(2) 0.038(2) 0.0368(19) -0.0095(16) -0.0033(16) 0.0029(16)
C21 0.053(2) 0.053(2) 0.053(2) -0.0040(19) -0.0181(19) -0.0035(19)
C22 0.068(3) 0.051(3) 0.060(3) -0.010(2) 0.016(2) -0.013(2)
C23 0.067(3) 0.052(2) 0.048(2) -0.0044(19) -0.019(2) 0.003(2)
C24 0.0377(18) 0.0292(17) 0.0293(17) -0.0090(13) -0.0005(13) -0.0023(14)
C25 0.051(2) 0.0307(19) 0.043(2) -0.0088(15) -0.0107(16) -0.0024(16)
C26 0.057(2) 0.040(2) 0.055(2) -0.0088(18) -0.0212(19) -0.0119(18)
C27 0.068(3) 0.0310(19) 0.043(2) -0.0122(16) -0.0097(18) -0.0053(18)
C28 0.058(2) 0.0290(19) 0.0365(19) -0.0073(15) -0.0011(16) 0.0096(16)
C29 0.0403(19) 0.0318(18) 0.0373(18) -0.0061(14) -0.0006(15) 0.0030(14)
C30 0.052(2) 0.044(2) 0.070(3) -0.005(2) -0.024(2) -0.0040(18)
C31 0.110(4) 0.033(2) 0.078(3) -0.009(2) -0.027(3) -0.018(2)
C32 0.044(2) 0.048(2) 0.092(3) 0.009(2) -0.017(2) 0.0006(19)
C33 0.0361(17) 0.0264(17) 0.0323(17) -0.0084(13) -0.0048(13) -0.0006(13)
C34 0.0351(17) 0.0263(17) 0.0378(18) -0.0074(14) -0.0042(14) -0.0012(13)
C35 0.0409(19) 0.0312(18) 0.0397(19) -0.0123(15) -0.0011(15) 0.0002(14)
C36 0.0410(19) 0.0335(18) 0.0349(18) -0.0088(14) -0.0064(14) -0.0007(15)
C37 0.0372(18) 0.0291(17) 0.0387(19) -0.0060(14) -0.0106(14) 0.0000(14)
C38 0.0322(17) 0.0276(17) 0.0363(18) -0.0080(14) -0.0061(13) -0.0005(13)
C39 0.0297(16) 0.0275(17) 0.0370(18) -0.0078(14) -0.0063(13) -0.0002(13)
C40 0.0321(17) 0.0311(18) 0.0401(19) -0.0053(14) -0.0072(14) 0.0009(14)
C41 0.0307(17) 0.0317(18) 0.045(2) -0.0101(15) -0.0047(14) 0.0009(14)
C42 0.0348(18) 0.0356(19) 0.0372(18) -0.0099(15) -0.0028(14) 0.0012(14)
C43 0.0344(17) 0.0324(18) 0.0333(17) -0.0054(14) -0.0036(14) 0.0019(14)
C44 0.0301(16) 0.0273(17) 0.0397(18) -0.0085(14) -0.0053(14) 0.0029(13)
C45 0.058(2) 0.043(2) 0.0361(19) -0.0102(16) -0.0103(17) 0.0032(17)
C46 0.044(2) 0.041(2) 0.047(2) -0.0087(17) -0.0067(16) 0.0110(16)
C47 0.0367(18) 0.0299(18) 0.0358(18) -0.0082(14) -0.0010(14) 0.0039(14)
C48 0.037(2) 0.036(2) 0.085(3) 0.000(2) -0.0124(19) -0.0007(16)
C49 0.041(2) 0.049(3) 0.108(4) 0.005(2) -0.025(2) 0.0026(19)
C50 0.046(2) 0.043(2) 0.061(3) 0.0026(18) -0.0032(19) 0.0108(18)
C51 0.068(3) 0.0269(19) 0.046(2) -0.0055(16) -0.0055(18) 0.0072(17)
C52 0.055(2) 0.0331(19) 0.0390(19) -0.0100(15) -0.0104(16) 0.0007(16)
C53 0.060(3) 0.043(3) 0.171(6) 0.001(3) -0.048(3) -0.010(2)
C54 0.063(3) 0.058(3) 0.098(4) 0.013(3) -0.011(3) 0.020(2)
C55 0.100(4) 0.038(2) 0.113(4) 0.003(2) -0.062(3) -0.019(2)
C56 0.0372(18) 0.0339(18) 0.0360(18) -0.0102(14) -0.0029(14) 0.0082(14)
C57 0.0391(19) 0.0343(18) 0.0378(19) -0.0108(15) -0.0057(15) 0.0067(14)
C58 0.044(2) 0.041(2) 0.042(2) -0.0094(16) -0.0103(16) 0.0114(16)
C59 0.049(2) 0.040(2) 0.0341(18) -0.0083(15) -0.0040(16) 0.0153(16)
C60 0.048(2) 0.040(2) 0.039(2) -0.0035(16) 0.0020(16) 0.0095(17)
C61 0.0390(19) 0.042(2) 0.040(2) -0.0053(16) -0.0018(15) 0.0069(16)
C62 0.043(2) 0.048(2) 0.043(2) -0.0076(17) -0.0064(16) 0.0016(17)
C63 0.067(3) 0.055(3) 0.042(2) -0.0022(18) -0.0108(19) 0.018(2)
C64 0.045(2) 0.062(3) 0.061(3) 0.004(2) -0.0050(19) -0.0055(19)

loop_
_atom_type_symbol
_atom_type_description
_atom_type_scat_dispersion_real
_atom_type_scat_dispersion_imag
_atom_type_scat_source
C C 0.0033 0.0016 'International Tables Vol C Tables 4.2.6.8 and 6.1.1.4'
H H 0.0000 0.0000 'International Tables Vol C Tables 4.2.6.8 and 6.1.1.4'
N N 0.0061 0.0033 'International Tables Vol C Tables 4.2.6.8 and 6.1.1.4'

loop_
_geom_angle_atom_site_label_1
_geom_angle_atom_site_label_2
_geom_angle_atom_site_label_3
_geom_angle
_geom_angle_site_symmetry_1
_geom_angle_site_symmetry_3
_geom_angle_publ_flag
C12 N1 C1 108.8(3) . . ?
N1 C1 C2 128.3(3) . . ?
N1 C1 C6 109.0(3) . . ?
C2 C1 C6 122.6(3) . . ?
C44 N2 C33 108.6(3) . . ?
C3 C2 C1 115.9(3) . . ?
C3 C2 C15 124.0(3) . . ?
C1 C2 C15 120.1(3) . . ?
C2 C3 C4 123.1(3) . . ?
C5 C4 C3 119.2(3) . . ?
C5 C4 C13 121.0(3) . . ?
C3 C4 C13 119.8(3) . . ?
C4 C5 C6 120.1(3) . . ?
C5 C6 C1 119.0(3) . . ?
C5 C6 C7 134.6(3) . . ?
C1 C6 C7 106.4(3) . . ?
C8 C7 C12 119.0(3) . . ?
C8 C7 C6 134.2(3) . . ?
C12 C7 C6 106.7(3) . . ?
C9 C8 C7 119.7(3) . . ?
C8 C9 C10 119.2(3) . . ?
C8 C9 C14 120.8(3) . . ?
C10 C9 C14 119.9(3) . . ?
C11 C10 C9 123.9(3) . . ?
C10 C11 C12 115.0(3) . . ?
C10 C11 C24 123.8(3) . . ?
C12 C11 C24 121.1(3) . . ?
N1 C12 C11 127.9(3) . . ?
N1 C12 C7 109.0(3) . . ?
C11 C12 C7 123.1(3) . . ?
C20 C15 C16 120.1(3) . . ?
C20 C15 C2 119.9(3) . . ?
C16 C15 C2 120.0(3) . . ?
C15 C16 C17 118.8(3) . . ?
C15 C16 C21 122.4(3) . . ?
C17 C16 C21 118.8(3) . . ?
C18 C17 C16 121.8(4) . . ?
C19 C18 C17 117.8(3) . . ?
C19 C18 C22 120.7(4) . . ?
C17 C18 C22 121.5(4) . . ?
C18 C19 C20 122.6(3) . . ?
C19 C20 C15 119.0(4) . . ?
C19 C20 C23 120.2(3) . . ?
C15 C20 C23 120.9(3) . . ?
C25 C24 C29 119.8(3) . . ?
C25 C24 C11 120.5(3) . . ?
C29 C24 C11 119.7(3) . . ?
C26 C25 C24 118.4(3) . . ?
C26 C25 C30 120.3(3) . . ?
C24 C25 C30 121.3(3) . . ?
C27 C26 C25 123.0(4) . . ?
C28 C27 C26 117.2(3) . . ?
C28 C27 C31 121.1(4) . . ?
C26 C27 C31 121.7(4) . . ?
C27 C28 C29 122.7(3) . . ?
C28 C29 C24 118.9(3) . . ?
C28 C29 C32 120.6(3) . . ?
C24 C29 C32 120.5(3) . . ?
C34 C33 N2 128.0(3) . . ?
C34 C33 C38 123.0(3) . . ?
N2 C33 C38 108.9(3) . . ?
C33 C34 C35 115.7(3) . . ?
C33 C34 C47 122.3(3) . . ?
C35 C34 C47 122.0(3) . . ?
C34 C35 C36 123.0(3) . . ?
C37 C36 C35 119.4(3) . . ?
C37 C36 C45 121.0(3) . . ?
C35 C36 C45 119.5(3) . . ?
C36 C37 C38 119.4(3) . . ?
C37 C38 C33 119.4(3) . . ?
C37 C38 C39 134.1(3) . . ?
C33 C38 C39 106.5(3) . . ?
C44 C39 C40 119.8(3) . . ?
C44 C39 C38 106.7(3) . . ?
C40 C39 C38 133.4(3) . . ?
C41 C40 C39 119.1(3) . . ?
C40 C41 C42 119.4(3) . . ?
C40 C41 C46 121.6(3) . . ?
C42 C41 C46 119.0(3) . . ?
C43 C42 C41 123.5(3) . . ?
C42 C43 C44 115.6(3) . . ?
C42 C43 C56 121.8(3) . . ?
C44 C43 C56 122.5(3) . . ?
N2 C44 C43 128.2(3) . . ?
N2 C44 C39 109.2(3) . . ?
C43 C44 C39 122.5(3) . . ?
C48 C47 C52 119.3(3) . . ?
C48 C47 C34 121.0(3) . . ?
C52 C47 C34 119.7(3) . . ?
C47 C48 C49 119.2(4) . . ?
C47 C48 C53 120.6(3) . . ?
C49 C48 C53 120.2(4) . . ?
C50 C49 C48 122.6(4) . . ?
C49 C50 C51 117.6(3) . . ?
C49 C50 C54 122.0(4) . . ?
C51 C50 C54 120.4(4) . . ?
C52 C51 C50 122.2(3) . . ?
C51 C52 C47 119.1(3) . . ?
C51 C52 C55 120.6(3) . . ?
C47 C52 C55 120.3(3) . . ?
C61 C56 C57 120.1(3) . . ?
C61 C56 C43 119.4(3) . . ?
C57 C56 C43 120.4(3) . . ?
C58 C57 C56 118.4(3) . . ?
C58 C57 C62 119.6(3) . . ?
C56 C57 C62 122.0(3) . . ?
C59 C58 C57 122.3(3) . . ?
C60 C59 C58 118.3(3) . . ?
C60 C59 C63 121.1(3) . . ?
C58 C59 C63 120.6(3) . . ?
C59 C60 C61 122.1(3) . . ?
C60 C61 C56 118.8(3) . . ?
C60 C61 C64 119.9(3) . . ?
C56 C61 C64 121.3(3) . . ?
C67 C67 C66 116(2) 2_376 . ?
C65 C66 C67 115.7(14) . . ?
C70 C68 C69 94.8(10) 2_376 . ?
C69 C70 C68 159.5(17) . 2_376 ?
C70 C69 C68 100.4(15) . . ?

loop_
_geom_bond_atom_site_label_1
_geom_bond_atom_site_label_2
_geom_bond_distance
_geom_bond_site_symmetry_2
_geom_bond_publ_flag
N1 C12 1.386(4) . ?
N1 C1 1.388(4) . ?
C1 C2 1.398(4) . ?
C1 C6 1.411(5) . ?
N2 C44 1.389(4) . ?
N2 C33 1.392(4) . ?
C2 C3 1.386(5) . ?
C2 C15 1.503(5) . ?
C3 C4 1.407(5) . ?
C4 C5 1.382(5) . ?
C4 C13 1.522(5) . ?
C5 C6 1.391(4) . ?
C6 C7 1.451(5) . ?
C7 C8 1.400(5) . ?
C7 C12 1.408(4) . ?
C8 C9 1.388(5) . ?
C9 C10 1.399(5) . ?
C9 C14 1.507(5) . ?
C10 C11 1.396(4) . ?
C11 C12 1.403(4) . ?
C11 C24 1.487(4) . ?
C15 C20 1.402(5) . ?
C15 C16 1.403(5) . ?
C16 C17 1.405(5) . ?
C16 C21 1.511(5) . ?
C17 C18 1.391(5) . ?
C18 C19 1.387(6) . ?
C18 C22 1.507(5) . ?
C19 C20 1.388(5) . ?
C20 C23 1.510(5) . ?
C24 C25 1.405(5) . ?
C24 C29 1.406(5) . ?
C25 C26 1.391(5) . ?
C25 C30 1.509(5) . ?
C26 C27 1.388(5) . ?
C27 C28 1.379(5) . ?
C27 C31 1.509(5) . ?
C28 C29 1.391(5) . ?
C29 C32 1.522(5) . ?
C33 C34 1.389(4) . ?
C33 C38 1.412(4) . ?
C34 C35 1.401(5) . ?
C34 C47 1.495(4) . ?
C35 C36 1.409(5) . ?
C36 C37 1.391(5) . ?
C36 C45 1.513(5) . ?
C37 C38 1.394(4) . ?
C38 C39 1.454(4) . ?
C39 C44 1.405(4) . ?
C39 C40 1.404(4) . ?
C40 C41 1.382(5) . ?
C41 C42 1.406(5) . ?
C41 C46 1.514(4) . ?
C42 C43 1.394(4) . ?
C43 C44 1.397(4) . ?
C43 C56 1.495(5) . ?
C47 C48 1.391(5) . ?
C47 C52 1.403(5) . ?
C48 C49 1.395(5) . ?
C48 C53 1.524(6) . ?
C49 C50 1.364(6) . ?
C50 C51 1.388(6) . ?
C50 C54 1.510(5) . ?
C51 C52 1.388(5) . ?
C52 C55 1.489(6) . ?
C56 C61 1.405(5) . ?
C56 C57 1.411(5) . ?
C57 C58 1.394(5) . ?
C57 C62 1.507(5) . ?
C58 C59 1.387(5) . ?
C59 C60 1.381(5) . ?
C59 C63 1.517(5) . ?
C60 C61 1.396(5) . ?
C61 C64 1.512(5) . ?
C65 C66 1.410(15) . ?
C67 C67 1.21(3) 2_376 ?
C67 C66 1.666(16) . ?
C68 C70 1.71(2) 2_376 ?
C68 C69 1.722(16) . ?
C70 C69 1.507(16) . ?
C70 C68 1.71(2) 2_376 ?
